data_7128540
loop_
_publ_author_name
'Zhou, Xun-Hui'
'Zeng, Ying'
'Tang, Shao-Bin'
'Yu, Zi-Ru'
'Cao, Li-Ming'
'Du, Zi-Yi'
'He, Chun-Ting'

_publ_section_title
;
 Solid solutions of flexible host-guest supramolecules for tuning
 molecular motion and phase transitions.
;
_journal_issue 59
_journal_name_full 'Chemical communications (Cambridge, England)'
_journal_page_first 7292
_journal_page_last 7295
_journal_paper_doi 10.1039/d1cc02061g
_journal_volume 57
_journal_year 2021
_chemical_formula_sum 'C14 H31 Br2 Cr N O9'
_chemical_formula_weight 569.22
_space_group_crystal_system triclinic
_space_group_IT_number 2
_space_group_name_Hall '-P 1'
_space_group_name_H-M_alt 'P -1'
_atom_sites_solution_hydrogens mixed
_audit_creation_method SHELXL-2014
_audit_update_record
;
2021-04-18 deposited with the CCDC.	2021-06-23 downloaded from the CCDC.
;
_cell_angle_alpha 109.137(4)
_cell_angle_beta 98.956(3)
_cell_angle_gamma 98.155(3)
_cell_formula_units_Z 2
_cell_length_a 8.6959(3)
_cell_length_b 11.6717(5)
_cell_length_c 12.2829(5)
_cell_measurement_reflns_used 6850
_cell_measurement_temperature 296(2)
_cell_measurement_theta_max 25.4160
_cell_measurement_theta_min 3.9520
_cell_volume 1138.29(9)
_computing_cell_refinement 'Bruker FRAMBO'
_computing_data_collection 'Bruker FRAMBO'
_computing_data_reduction 'Bruker SAINT'
_computing_molecular_graphics 'Bruker SHELXTL'
_computing_publication_material 'Bruker SHELXTL'
_computing_structure_refinement 'SHELXL-2014 (Sheldrick, 2014)'
_computing_structure_solution 'Bruker SHELXTL'
_diffrn_ambient_temperature 296(2)
_diffrn_measured_fraction_theta_full 0.998
_diffrn_measured_fraction_theta_max 0.998
_diffrn_measurement_device_type 'multiwire proportional'
_diffrn_measurement_method 'phi and omega scans'
_diffrn_radiation_type MoK\a
_diffrn_radiation_wavelength 0.71073
_diffrn_reflns_av_R_equivalents 0.0548
_diffrn_reflns_av_unetI/netI 0.0471
_diffrn_reflns_Laue_measured_fraction_full 0.998
_diffrn_reflns_Laue_measured_fraction_max 0.998
_diffrn_reflns_limit_h_max 10
_diffrn_reflns_limit_h_min -10
_diffrn_reflns_limit_k_max 14
_diffrn_reflns_limit_k_min -14
_diffrn_reflns_limit_l_max 15
_diffrn_reflns_limit_l_min -15
_diffrn_reflns_number 20109
_diffrn_reflns_point_group_measured_fraction_full 0.998
_diffrn_reflns_point_group_measured_fraction_max 0.998
_diffrn_reflns_theta_full 25.242
_diffrn_reflns_theta_max 25.999
_diffrn_reflns_theta_min 3.316
_exptl_absorpt_coefficient_mu 4.054
_exptl_absorpt_correction_type none
_exptl_crystal_colour red
_exptl_crystal_density_diffrn 1.661
_exptl_crystal_description column
_exptl_crystal_F_000 576
_refine_diff_density_max 0.654
_refine_diff_density_min -0.652
_refine_diff_density_rms 0.089
_refine_ls_extinction_method none
_refine_ls_goodness_of_fit_ref 1.066
_refine_ls_hydrogen_treatment mixed
_refine_ls_matrix_type full
_refine_ls_number_parameters 245
_refine_ls_number_reflns 4465
_refine_ls_number_restraints 14
_refine_ls_restrained_S_all 1.065
_refine_ls_R_factor_all 0.0825
_refine_ls_R_factor_gt 0.0567
_refine_ls_shift/su_max 0.001
_refine_ls_shift/su_mean 0.000
_refine_ls_structure_factor_coef Fsqd
_refine_ls_weighting_details 'w=1/[\s^2^(Fo^2^)+(0.0561P)^2^+1.6594P] where P=(Fo^2^+2Fc^2^)/3'
_refine_ls_weighting_scheme calc
_refine_ls_wR_factor_gt 0.1331
_refine_ls_wR_factor_ref 0.1464
_reflns_Friedel_coverage 0.000
_reflns_number_gt 3214
_reflns_number_total 4465
_reflns_threshold_expression 'I > 2\s(I)'
_cod_data_source_file d1cc02061g2.cif
_cod_data_source_block 2
_cod_depositor_comments 'Adding full bibliography for 7128538--7128541.cif.'
_cod_original_cell_volume 1138.29(8)
_cod_database_code 7128540
_shelx_space_group_comment
; 
The symmetry employed for this shelxl refinement is uniquely defined 
by the following loop, which should always be used as a source of 
symmetry information in preference to the above space-group names. 
They are only intended as comments. 
;
_shelxl_version_number 2014-3

loop_
_space_group_symop_operation_xyz
'x, y, z'
'-x, -y, -z'

loop_
_atom_site_label
_atom_site_type_symbol
_atom_site_fract_x
_atom_site_fract_y
_atom_site_fract_z
_atom_site_U_iso_or_equiv
_atom_site_adp_type
_atom_site_occupancy
_atom_site_site_symmetry_order
_atom_site_calc_flag
_atom_site_refinement_flags_posn
_atom_site_refinement_flags_adp
_atom_site_refinement_flags_occupancy
_atom_site_disorder_assembly
_atom_site_disorder_group
Cr1 Cr 1.06853(10) 0.84458(8) 0.66610(8) 0.0516(3) Uani 1 1 d . . . . .
Br1 Br 1.00712(9) 0.86013(7) 0.84748(6) 0.0838(3) Uani 1 1 d . . . . .
Br2 Br 0.56575(7) 0.85925(5) 0.55258(5) 0.0600(2) Uani 1 1 d . . . . .
N1 N 0.5593(5) 0.7000(4) 0.2740(3) 0.0428(9) Uani 1 1 d D . . . .
H1C H 0.576(13) 0.655(7) 0.204(4) 0.064 Uiso 0.5 1 d D U P . .
H1D H 0.513(11) 0.650(7) 0.306(9) 0.064 Uiso 0.5 1 d D U P . .
H1E H 0.495(8) 0.748(7) 0.260(7) 0.064 Uiso 0.5 1 d D U P . .
H1C' H 0.580(12) 0.629(5) 0.230(6) 0.064 Uiso 0.5 1 d D U P . .
H1D' H 0.488(10) 0.680(9) 0.314(9) 0.064 Uiso 0.5 1 d D U P . .
H1E' H 0.507(10) 0.734(8) 0.227(5) 0.064 Uiso 0.5 1 d D U P . .
C13 C 0.7097(6) 0.7778(5) 0.3551(5) 0.0576(14) Uani 1 1 d . . . . .
H13A H 0.7589 0.7296 0.3961 0.069 Uiso 1 1 calc R U . . .
H13B H 0.7818 0.7998 0.3089 0.069 Uiso 1 1 calc R U . . .
C14 C 0.6883(7) 0.8928(5) 0.4434(5) 0.0567(14) Uani 1 1 d . . . . .
H14A H 0.6347 0.9395 0.4028 0.068 Uiso 1 1 calc R U . . .
H14B H 0.7919 0.9434 0.4873 0.068 Uiso 1 1 calc R U . . .
O7 O 1.2506(5) 0.8366(4) 0.6757(5) 0.0876(14) Uani 1 1 d . . . . .
O8 O 0.9566(6) 0.7233(4) 0.5679(4) 0.0859(14) Uani 1 1 d . . . . .
O9 O 1.0390(5) 0.9671(4) 0.6434(4) 0.0833(13) Uani 1 1 d . . . . .
C1 C 0.689(2) 0.4346(17) 0.3010(17) 0.089(5) Uiso 0.441(7) 1 d . . P A 1
H1A H 0.7536 0.5030 0.3689 0.107 Uiso 0.441(7) 1 calc R U P A 1
H1B H 0.7398 0.3640 0.2875 0.107 Uiso 0.441(7) 1 calc R U P A 1
C2 C 0.514(2) 0.3999(14) 0.3215(14) 0.062(4) Uiso 0.441(7) 1 d . . P A 1
H2A H 0.4481 0.3340 0.2520 0.074 Uiso 0.441(7) 1 calc R U P A 1
H2B H 0.5183 0.3724 0.3881 0.074 Uiso 0.441(7) 1 calc R U P A 1
C3 C 0.291(2) 0.4680(15) 0.3464(14) 0.072(4) Uiso 0.441(7) 1 d . . P A 1
H3A H 0.2823 0.4267 0.4028 0.087 Uiso 0.441(7) 1 calc R U P A 1
H3B H 0.2316 0.4107 0.2696 0.087 Uiso 0.441(7) 1 calc R U P A 1
C4 C 0.2170(19) 0.5816(18) 0.3816(15) 0.071(4) Uiso 0.441(7) 1 d . . P A 1
H4A H 0.1072 0.5582 0.3859 0.085 Uiso 0.441(7) 1 calc R U P A 1
H4B H 0.2752 0.6405 0.4581 0.085 Uiso 0.441(7) 1 calc R U P A 1
C5 C 0.169(2) 0.7419(17) 0.3336(17) 0.082(5) Uiso 0.441(7) 1 d . . P A 1
H5A H 0.2370 0.7986 0.4077 0.098 Uiso 0.441(7) 1 calc R U P A 1
H5B H 0.0623 0.7246 0.3457 0.098 Uiso 0.441(7) 1 calc R U P A 1
C6 C 0.1700(16) 0.8026(13) 0.2366(16) 0.060(4) Uiso 0.441(7) 1 d . . P A 1
H6A H 0.0993 0.7469 0.1634 0.071 Uiso 0.441(7) 1 calc R U P A 1
H6B H 0.1314 0.8791 0.2617 0.071 Uiso 0.441(7) 1 calc R U P A 1
C7 C 0.310(3) 0.878(2) 0.132(2) 0.107(6) Uiso 0.441(7) 1 d . . P A 1
H7A H 0.2730 0.9552 0.1572 0.128 Uiso 0.441(7) 1 calc R U P A 1
H7B H 0.2377 0.8218 0.0597 0.128 Uiso 0.441(7) 1 calc R U P A 1
C8 C 0.490(3) 0.9037(14) 0.1091(14) 0.072(4) Uiso 0.441(7) 1 d . . P A 1
H8A H 0.4906 0.9417 0.0497 0.086 Uiso 0.441(7) 1 calc R U P A 1
H8B H 0.5617 0.9601 0.1815 0.086 Uiso 0.441(7) 1 calc R U P A 1
C9 C 0.690(2) 0.8087(18) 0.0444(17) 0.089(5) Uiso 0.441(7) 1 d . . P A 1
H9A H 0.7688 0.8640 0.1135 0.107 Uiso 0.441(7) 1 calc R U P A 1
H9B H 0.6883 0.8441 -0.0169 0.107 Uiso 0.441(7) 1 calc R U P A 1
C10 C 0.7349(15) 0.6793(16) 0.0011(12) 0.053(3) Uiso 0.441(7) 1 d . . P A 1
H10A H 0.6538 0.6231 -0.0661 0.064 Uiso 0.441(7) 1 calc R U P A 1
H10B H 0.8352 0.6868 -0.0239 0.064 Uiso 0.441(7) 1 calc R U P A 1
C11 C 0.7664(19) 0.5075(16) 0.0440(16) 0.079(4) Uiso 0.441(7) 1 d . . P A 1
H11A H 0.8577 0.5025 0.0076 0.094 Uiso 0.441(7) 1 calc R U P A 1
H11B H 0.6727 0.4563 -0.0151 0.094 Uiso 0.441(7) 1 calc R U P A 1
C12 C 0.791(2) 0.4601(16) 0.1493(19) 0.075(5) Uiso 0.441(7) 1 d . . P A 1
H12A H 0.8020 0.3745 0.1215 0.089 Uiso 0.441(7) 1 calc R U P A 1
H12B H 0.8859 0.5097 0.2076 0.089 Uiso 0.441(7) 1 calc R U P A 1
O1 O 0.6653(15) 0.4698(10) 0.1961(10) 0.078(3) Uiso 0.441(7) 1 d . . P A 1
O2 O 0.4568(13) 0.4981(9) 0.3418(8) 0.065(3) Uiso 0.441(7) 1 d . . P A 1
O3 O 0.2251(11) 0.6321(9) 0.2972(9) 0.062(3) Uiso 0.441(7) 1 d . . P A 1
O4 O 0.3177(14) 0.8264(10) 0.2189(10) 0.071(3) Uiso 0.441(7) 1 d D . P A 1
O5 O 0.5388(15) 0.7960(12) 0.0727(10) 0.073(3) Uiso 0.441(7) 1 d . . P A 1
O6 O 0.7475(10) 0.6344(9) 0.0877(9) 0.058(2) Uiso 0.441(7) 1 d . . P A 1
C1' C 0.585(2) 0.4135(14) 0.3230(12) 0.076(4) Uiso 0.559(7) 1 d . . P A 2
H1'A H 0.6532 0.4785 0.3921 0.092 Uiso 0.559(7) 1 calc R U P A 2
H1'B H 0.6155 0.3356 0.3181 0.092 Uiso 0.559(7) 1 calc R U P A 2
C2' C 0.4018(17) 0.4057(12) 0.3336(12) 0.080(4) Uiso 0.559(7) 1 d . . P A 2
H2'A H 0.3322 0.3444 0.2627 0.096 Uiso 0.559(7) 1 calc R U P A 2
H2'B H 0.3848 0.3831 0.4007 0.096 Uiso 0.559(7) 1 calc R U P A 2
C3' C 0.2100(14) 0.5131(13) 0.3444(11) 0.062(3) Uiso 0.559(7) 1 d . . P A 2
H3'A H 0.1822 0.4834 0.4053 0.075 Uiso 0.559(7) 1 calc R U P A 2
H3'B H 0.1502 0.4541 0.2685 0.075 Uiso 0.559(7) 1 calc R U P A 2
C4' C 0.1665(14) 0.6391(11) 0.3633(11) 0.065(3) Uiso 0.559(7) 1 d . . P A 2
H4'A H 0.0544 0.6331 0.3644 0.077 Uiso 0.559(7) 1 calc R U P A 2
H4'B H 0.2276 0.6989 0.4384 0.077 Uiso 0.559(7) 1 calc R U P A 2
C5' C 0.1694(13) 0.7919(10) 0.2932(12) 0.059(3) Uiso 0.559(7) 1 d . . P A 2
H5'A H 0.2366 0.8483 0.3677 0.070 Uiso 0.559(7) 1 calc R U P A 2
H5'B H 0.0592 0.7902 0.2991 0.070 Uiso 0.559(7) 1 calc R U P A 2
C6' C 0.2021(14) 0.8368(11) 0.1921(11) 0.066(3) Uiso 0.559(7) 1 d . . P A 2
H6'A H 0.1382 0.7787 0.1172 0.079 Uiso 0.559(7) 1 calc R U P A 2
H6'B H 0.1746 0.9171 0.2046 0.079 Uiso 0.559(7) 1 calc R U P A 2
C7' C 0.4011(18) 0.8985(11) 0.1112(10) 0.062(3) Uiso 0.559(7) 1 d . . P A 2
H7'A H 0.3891 0.9840 0.1376 0.074 Uiso 0.559(7) 1 calc R U P A 2
H7'B H 0.3299 0.8540 0.0349 0.074 Uiso 0.559(7) 1 calc R U P A 2
C8' C 0.5813(18) 0.8918(13) 0.1015(13) 0.084(4) Uiso 0.559(7) 1 d . . P A 2
H8'A H 0.6105 0.9272 0.0445 0.100 Uiso 0.559(7) 1 calc R U P A 2
H8'B H 0.6527 0.9383 0.1774 0.100 Uiso 0.559(7) 1 calc R U P A 2
C9' C 0.7384(13) 0.7528(13) 0.0371(11) 0.059(3) Uiso 0.559(7) 1 d . . P A 2
H9'A H 0.8235 0.8068 0.1025 0.071 Uiso 0.559(7) 1 calc R U P A 2
H9'B H 0.7469 0.7750 -0.0315 0.071 Uiso 0.559(7) 1 calc R U P A 2
C10' C 0.7514(17) 0.6151(14) 0.0106(15) 0.087(4) Uiso 0.559(7) 1 d . . P A 2
H10C H 0.6616 0.5615 -0.0510 0.105 Uiso 0.559(7) 1 calc R U P A 2
H10D H 0.8479 0.6017 -0.0176 0.105 Uiso 0.559(7) 1 calc R U P A 2
C11' C 0.7675(15) 0.4645(11) 0.0934(13) 0.066(3) Uiso 0.559(7) 1 d . . P A 2
H11C H 0.8697 0.4532 0.0742 0.080 Uiso 0.559(7) 1 calc R U P A 2
H11D H 0.6848 0.4091 0.0268 0.080 Uiso 0.559(7) 1 calc R U P A 2
C12' C 0.753(2) 0.4309(16) 0.2053(16) 0.104(5) Uiso 0.559(7) 1 d . . P A 2
H12C H 0.7700 0.3477 0.1929 0.125 Uiso 0.559(7) 1 calc R U P A 2
H12D H 0.8313 0.4884 0.2734 0.125 Uiso 0.559(7) 1 calc R U P A 2
O1' O 0.6010(10) 0.4385(7) 0.2234(8) 0.071(2) Uiso 0.559(7) 1 d . . P A 2
O2' O 0.3718(10) 0.5220(7) 0.3481(6) 0.0595(19) Uiso 0.559(7) 1 d . . P A 2
O3' O 0.1999(8) 0.6781(7) 0.2706(6) 0.0524(18) Uiso 0.559(7) 1 d . . P A 2
O4' O 0.3662(9) 0.8453(7) 0.1910(7) 0.057(2) Uiso 0.559(7) 1 d D . P A 2
O5' O 0.5933(11) 0.7657(8) 0.0653(7) 0.065(2) Uiso 0.559(7) 1 d . . P A 2
O6' O 0.7538(9) 0.5849(9) 0.1119(8) 0.072(2) Uiso 0.559(7) 1 d . . P A 2

loop_
_atom_site_aniso_label
_atom_site_aniso_U_11
_atom_site_aniso_U_22
_atom_site_aniso_U_33
_atom_site_aniso_U_23
_atom_site_aniso_U_13
_atom_site_aniso_U_12
Cr1 0.0516(5) 0.0489(5) 0.0567(6) 0.0178(4) 0.0230(4) 0.0082(4)
Br1 0.1037(6) 0.0898(5) 0.0557(4) 0.0232(4) 0.0317(4) 0.0039(4)
Br2 0.0768(4) 0.0527(3) 0.0446(3) 0.0084(2) 0.0239(3) 0.0052(3)
N1 0.047(2) 0.042(2) 0.036(2) 0.0078(18) 0.0109(18) 0.0106(18)
C13 0.045(3) 0.071(4) 0.048(3) 0.009(3) 0.013(2) 0.010(3)
C14 0.061(3) 0.051(3) 0.047(3) 0.008(2) 0.015(3) -0.003(3)
O7 0.059(3) 0.089(3) 0.118(4) 0.030(3) 0.036(3) 0.022(2)
O8 0.096(3) 0.074(3) 0.064(3) 0.006(2) 0.020(2) -0.013(2)
O9 0.091(3) 0.078(3) 0.106(4) 0.057(3) 0.034(3) 0.023(2)

loop_
_atom_type_symbol
_atom_type_description
_atom_type_scat_dispersion_real
_atom_type_scat_dispersion_imag
_atom_type_scat_source
C C 0.0033 0.0016 'International Tables Vol C Tables 4.2.6.8 and 6.1.1.4'
H H 0.0000 0.0000 'International Tables Vol C Tables 4.2.6.8 and 6.1.1.4'
N N 0.0061 0.0033 'International Tables Vol C Tables 4.2.6.8 and 6.1.1.4'
O O 0.0106 0.0060 'International Tables Vol C Tables 4.2.6.8 and 6.1.1.4'
Cr Cr 0.3209 0.6236 'International Tables Vol C Tables 4.2.6.8 and 6.1.1.4'
Br Br -0.2901 2.4595 'International Tables Vol C Tables 4.2.6.8 and 6.1.1.4'

loop_
_geom_angle_atom_site_label_1
_geom_angle_atom_site_label_2
_geom_angle_atom_site_label_3
_geom_angle
_geom_angle_site_symmetry_1
_geom_angle_site_symmetry_3
_geom_angle_publ_flag
O7 Cr1 O8 111.2(3) . . ?
O7 Cr1 O9 110.6(2) . . ?
O8 Cr1 O9 111.9(3) . . ?
O7 Cr1 Br1 107.76(19) . . ?
O8 Cr1 Br1 108.35(17) . . ?
O9 Cr1 Br1 106.82(18) . . ?
C14 C13 N1 113.6(4) . . ?
C13 C14 Br2 112.3(4) . . ?
O1 C1 C2 105.0(14) . . ?
O2 C2 C1 106.8(13) . . ?
O2 C3 C4 112.7(14) . . ?
O3 C4 C3 106.6(14) . . ?
O3 C5 C6 109.4(14) . . ?
O4 C6 C5 110.2(12) . . ?
O4 C7 C8 107.0(16) . . ?
O5 C8 C7 109.5(14) . . ?
O5 C9 C10 109.5(15) . . ?
O6 C10 C9 109.8(13) . . ?
O6 C11 C12 108.9(14) . . ?
O1 C12 C11 107.6(15) . . ?
C12 O1 C1 109.3(15) . . ?
C2 O2 C3 109.1(12) . . ?
C4 O3 C5 107.0(14) . . ?
C6 O4 C7 107.6(15) . . ?
C8 O5 C9 113.2(15) . . ?
C10 O6 C11 110.3(14) . . ?
O1' C1' C2' 108.4(11) . . ?
O2' C2' C1' 106.1(10) . . ?
O2' C3' C4' 110.4(10) . . ?
O3' C4' C3' 108.9(10) . . ?
O3' C5' C6' 108.9(10) . . ?
O4' C6' C5' 108.2(10) . . ?
O4' C7' C8' 107.3(10) . . ?
O5' C8' C7' 108.0(11) . . ?
O5' C9' C10' 108.0(10) . . ?
O6' C10' C9' 110.7(12) . . ?
O6' C11' C12' 111.2(11) . . ?
O1' C12' C11' 107.3(13) . . ?
C1' O1' C12' 109.1(11) . . ?
C2' O2' C3' 106.7(10) . . ?
C5' O3' C4' 107.5(9) . . ?
C7' O4' C6' 108.9(10) . . ?
C9' O5' C8' 110.3(11) . . ?
C11' O6' C10' 112.9(12) . . ?

loop_
_geom_bond_atom_site_label_1
_geom_bond_atom_site_label_2
_geom_bond_distance
_geom_bond_site_symmetry_2
_geom_bond_publ_flag
Cr1 O7 1.588(4) . ?
Cr1 O8 1.591(4) . ?
Cr1 O9 1.592(4) . ?
Cr1 Br1 2.3268(10) . ?
Br2 C14 1.939(5) . ?
N1 C13 1.481(6) . ?
C13 C14 1.480(7) . ?
C1 O1 1.47(2) . ?
C1 C2 1.60(2) . ?
C2 O2 1.278(17) . ?
C3 O2 1.450(19) . ?
C3 C4 1.52(2) . ?
C4 O3 1.356(18) . ?
C5 O3 1.39(2) . ?
C5 C6 1.57(2) . ?
C6 O4 1.342(18) . ?
C7 O4 1.39(2) . ?
C7 C8 1.63(2) . ?
C8 O5 1.34(2) . ?
C9 O5 1.41(2) . ?
C9 C10 1.56(2) . ?
C10 O6 1.329(17) . ?
C11 O6 1.44(2) . ?
C11 C12 1.56(2) . ?
C12 O1 1.31(2) . ?
C1' O1' 1.370(16) . ?
C1' C2' 1.610(19) . ?
C2' O2' 1.377(15) . ?
C3' O2' 1.388(14) . ?
C3' C4' 1.524(17) . ?
C4' O3' 1.411(14) . ?
C5' O3' 1.340(13) . ?
C5' C6' 1.546(16) . ?
C6' O4' 1.419(15) . ?
C7' O4' 1.370(15) . ?
C7' C8' 1.601(17) . ?
C8' O5' 1.415(17) . ?
C9' O5' 1.375(14) . ?
C9' C10' 1.556(18) . ?
C10' O6' 1.399(18) . ?
C11' O6' 1.373(15) . ?
C11' C12' 1.57(2) . ?
C12' O1' 1.382(19) . ?
